data_4309561
loop_
_publ_author_name
'Chien-Ming Lee'
'Chien-Hong Chen'
'Hao-Wen Chen'
'Jo-Lu Hsu'
'Gene-Hsiang Lee'
'Wen-Feng Liaw'

_publ_section_title
;
Nitrosylated Iron-Thiolate-Sulfinate Complexes with
{Fe(NO)}6/7 Electronic Cores: Relevance to the Transformation between the
Active and Inactive NO-Bound Forms of Iron-Containing Nitrile Hydratases
;
_journal_name_full 'Inorganic Chemistry'
_journal_page_first 6670
_journal_page_last 6679
_journal_paper_doi 10.1021/ic050108l
_journal_volume 44
_journal_year 2005
_chemical_formula_sum 'C88 H72 Cl4 Fe N5 O4 P4 S4'
_chemical_formula_weight 1713.28
_chemical_name_systematic
; 
 ? 
;
_space_group_IT_number 14
_symmetry_cell_setting monoclinic
_symmetry_space_group_name_Hall '-P 2ybc'
_symmetry_space_group_name_H-M 'P 1 21/c 1'
_atom_sites_solution_hydrogens geom
_atom_sites_solution_primary direct
_atom_sites_solution_secondary difmap
_audit_creation_method SHELXL-97
_cell_angle_alpha 90.00
_cell_angle_beta 102.1727(4)
_cell_angle_gamma 90.00
_cell_formula_units_Z 4
_cell_length_a 25.9866(3)
_cell_length_b 18.5541(2)
_cell_length_c 18.0985(2)
_cell_measurement_reflns_used all
_cell_measurement_temperature 150(1)
_cell_measurement_theta_max 25.00
_cell_measurement_theta_min 1.36
_cell_volume 8530.14(16)
_computing_cell_refinement DENZO-SMN
_computing_data_collection 'NONIUS COLLECT'
_computing_data_reduction DENZO-SMN
_computing_molecular_graphics SHELXTL
_computing_publication_material SHELXTL
_computing_structure_refinement 'SHELXL-97 (Sheldrick, 1997)'
_computing_structure_solution 'SHELXS-97 (Sheldrick, 1990)'
_diffrn_ambient_temperature 150(1)
_diffrn_measured_fraction_theta_full 0.998
_diffrn_measured_fraction_theta_max 0.998
_diffrn_measurement_device_type 'NONIUS KappaCCD'
_diffrn_measurement_method '\w scans'
_diffrn_radiation_monochromator graphite
_diffrn_radiation_source 'fine-focus sealed tube'
_diffrn_radiation_type MoK\a
_diffrn_radiation_wavelength 0.71073
_diffrn_reflns_av_R_equivalents 0.1075
_diffrn_reflns_av_sigmaI/netI 0.0964
_diffrn_reflns_limit_h_max 30
_diffrn_reflns_limit_h_min -30
_diffrn_reflns_limit_k_max 21
_diffrn_reflns_limit_k_min -22
_diffrn_reflns_limit_l_max 21
_diffrn_reflns_limit_l_min -21
_diffrn_reflns_number 47345
_diffrn_reflns_theta_full 25.00
_diffrn_reflns_theta_max 25.00
_diffrn_reflns_theta_min 1.36
_exptl_absorpt_coefficient_mu 0.528
_exptl_absorpt_correction_T_max 0.987
_exptl_absorpt_correction_T_min 0.719
_exptl_absorpt_correction_type multi-scan
_exptl_crystal_colour green
_exptl_crystal_density_diffrn 1.334
_exptl_crystal_density_method 'not measured'
_exptl_crystal_description plate
_exptl_crystal_F_000 3540
_exptl_crystal_size_max 0.25
_exptl_crystal_size_mid 0.20
_exptl_crystal_size_min 0.05
_refine_diff_density_max 1.530
_refine_diff_density_min -0.806
_refine_diff_density_rms 0.278
_refine_ls_extinction_coef 0.0199(13)
_refine_ls_extinction_expression Fc^*^=kFc[1+0.001xFc^2^\l^3^/sin(2\q)]^-1/4^
_refine_ls_extinction_method SHELXL
_refine_ls_goodness_of_fit_ref 1.133
_refine_ls_hydrogen_treatment mixed
_refine_ls_matrix_type full
_refine_ls_number_parameters 974
_refine_ls_number_reflns 14997
_refine_ls_number_restraints 0
_refine_ls_restrained_S_all 1.133
_refine_ls_R_factor_all 0.1836
_refine_ls_R_factor_gt 0.1187
_refine_ls_shift/su_max 0.011
_refine_ls_shift/su_mean 0.001
_refine_ls_structure_factor_coef Fsqd
_refine_ls_weighting_details 'calc w=1/[\s^2^(Fo^2^)+(0.1808P)^2^+15.1840P] where P=(Fo^2^+2Fc^2^)/3'
_refine_ls_weighting_scheme calc
_refine_ls_wR_factor_gt 0.3069
_refine_ls_wR_factor_ref 0.3581
_reflns_number_gt 8812
_reflns_number_total 14997
_reflns_threshold_expression >2sigma(I)
_cod_data_source_file ic050108lsi20050124_032251.cif
_cod_data_source_block ic10003
_cod_depositor_comments
;
The following automatic conversions were performed:
'_symmetry_cell_setting' value 'Monoclinic' changed to 'monoclinic'
according to '/home/saulius/struct/CIF-dictionaries/cif_core.dic'
dictionary named 'cif_core.dic' version 2.4.1 from 2010-06-29.

Automatic conversion script
Id: cif_fix_enum 1527 2010-12-29 10:47:43Z saulius 
;
_cod_database_code 4309561

loop_
_symmetry_equiv_pos_as_xyz
'x, y, z'
'-x, y+1/2, -z+1/2'
'-x, -y, -z'
'x, -y-1/2, z-1/2'

loop_
_atom_site_label
_atom_site_type_symbol
_atom_site_fract_x
_atom_site_fract_y
_atom_site_fract_z
_atom_site_U_iso_or_equiv
_atom_site_adp_type
_atom_site_occupancy
_atom_site_symmetry_multiplicity
_atom_site_calc_flag
_atom_site_refinement_flags
_atom_site_disorder_assembly
_atom_site_disorder_group
Fe Fe 0.22364(5) 0.46697(8) -0.18818(7) 0.0657(5) Uani 1 1 d . . .
Cl1 Cl 0.20266(10) 0.70308(15) -0.01955(12) 0.0752(7) Uani 1 1 d . . .
Cl2 Cl 0.27042(11) 0.70704(16) -0.32973(13) 0.0831(8) Uani 1 1 d . . .
Cl3 Cl 0.26197(19) 0.2304(2) -0.0126(3) 0.1463(16) Uani 1 1 d . . .
Cl4 Cl 0.29242(17) 0.2468(3) -0.3373(3) 0.1555(18) Uani 1 1 d . . .
S1 S 0.21901(9) 0.54972(15) -0.10043(12) 0.0674(7) Uani 1 1 d . . .
S2 S 0.24711(9) 0.55570(14) -0.26055(12) 0.0677(7) Uani 1 1 d . . .
S3 S 0.24878(12) 0.38743(17) -0.09517(15) 0.0887(9) Uani 1 1 d . . .
S4 S 0.26009(11) 0.39080(18) -0.26140(16) 0.0900(9) Uani 1 1 d . . .
O1 O 0.1139(3) 0.4465(5) -0.2171(6) 0.122(3) Uani 1 1 d . . .
O2 O 0.2618(4) 0.5437(5) -0.0337(5) 0.073(3) Uani 0.67 1 d P . .
O3 O 0.1667(4) 0.5467(6) -0.0804(5) 0.081(3) Uani 0.67 1 d P . .
O2' O 0.2992(6) 0.4109(10) -0.0476(10) 0.069(5) Uani 0.33 1 d P . .
O3' O 0.2061(9) 0.3854(14) -0.0477(17) 0.115(9) Uani 0.33 1 d P . .
N1 N 0.1582(3) 0.4537(4) -0.2146(4) 0.067(2) Uani 1 1 d . . .
C1 C 0.2267(3) 0.6356(5) -0.1424(4) 0.055(2) Uani 1 1 d . . .
C2 C 0.2210(3) 0.7005(5) -0.1074(4) 0.060(2) Uani 1 1 d . . .
C3 C 0.2305(3) 0.7662(6) -0.1380(5) 0.066(2) Uani 1 1 d . . .
H3A H 0.2266 0.8099 -0.1123 0.079 Uiso 1 1 calc R . .
C4 C 0.2461(3) 0.7672(5) -0.2075(5) 0.062(2) Uani 1 1 d . . .
H4A H 0.2533 0.8116 -0.2294 0.075 Uiso 1 1 calc R . .
C5 C 0.2509(3) 0.7035(6) -0.2433(5) 0.064(2) Uani 1 1 d . . .
C6 C 0.2405(3) 0.6362(5) -0.2134(4) 0.061(2) Uani 1 1 d . . .
C7 C 0.2613(4) 0.3067(6) -0.1386(8) 0.090(3) Uani 1 1 d . . .
C8 C 0.2676(5) 0.2365(8) -0.1024(8) 0.119(5) Uani 1 1 d . . .
C9 C 0.2813(6) 0.1773(9) -0.1415(9) 0.126(5) Uiso 1 1 d . . .
H9A H 0.2854 0.1324 -0.1156 0.151 Uiso 1 1 calc R . .
C10 C 0.2887(6) 0.1778(10) -0.2088(10) 0.135(5) Uiso 1 1 d . . .
H10A H 0.2976 0.1352 -0.2323 0.162 Uiso 1 1 calc R . .
C11 C 0.2830(5) 0.2463(8) -0.2480(9) 0.116(5) Uani 1 1 d . . .
C12 C 0.2685(4) 0.3088(6) -0.2143(8) 0.092(4) Uani 1 1 d . . .
P1 P 0.49321(8) 0.18854(9) 0.63336(10) 0.0420(5) Uani 1 1 d . . .
P2 P 0.53712(8) 0.29341(9) 0.75256(10) 0.0414(5) Uani 1 1 d . . .
N2 N 0.5191(3) 0.2182(3) 0.7149(3) 0.0522(16) Uani 1 1 d . . .
C13 C 0.5410(3) 0.1367(4) 0.5976(4) 0.0417(16) Uani 1 1 d . . .
C14 C 0.5273(3) 0.1000(4) 0.5294(4) 0.0443(17) Uani 1 1 d . . .
H14A H 0.4923 0.1032 0.5007 0.053 Uiso 1 1 calc R . .
C15 C 0.5632(3) 0.0595(4) 0.5032(4) 0.0497(19) Uani 1 1 d . . .
H15A H 0.5535 0.0351 0.4561 0.060 Uiso 1 1 calc R . .
C16 C 0.6145(3) 0.0541(4) 0.5459(4) 0.0519(19) Uani 1 1 d . . .
H16A H 0.6396 0.0253 0.5282 0.062 Uiso 1 1 calc R . .
C17 C 0.6288(3) 0.0902(5) 0.6132(5) 0.058(2) Uani 1 1 d . . .
H17A H 0.6638 0.0866 0.6419 0.069 Uiso 1 1 calc R . .
C18 C 0.5924(3) 0.1315(4) 0.6393(4) 0.0492(18) Uani 1 1 d . . .
H18A H 0.6024 0.1567 0.6858 0.059 Uiso 1 1 calc R . .
C19 C 0.4405(3) 0.1284(4) 0.6434(5) 0.0512(19) Uani 1 1 d . . .
C20 C 0.4443(4) 0.0935(4) 0.7118(6) 0.072(3) Uani 1 1 d . . .
H20A H 0.4736 0.1017 0.7521 0.086 Uiso 1 1 calc R . .
C21 C 0.4046(6) 0.0461(6) 0.7209(9) 0.097(4) Uani 1 1 d . . .
H21A H 0.4067 0.0223 0.7680 0.117 Uiso 1 1 calc R . .
C22 C 0.3613(6) 0.0328(6) 0.6613(13) 0.123(6) Uani 1 1 d . . .
H22A H 0.3347 -0.0006 0.6673 0.147 Uiso 1 1 calc R . .
C23 C 0.3582(4) 0.0682(6) 0.5960(10) 0.100(4) Uani 1 1 d . . .
H23A H 0.3286 0.0607 0.5560 0.120 Uiso 1 1 calc R . .
C24 C 0.3977(3) 0.1161(5) 0.5856(6) 0.066(2) Uani 1 1 d . . .
H24A H 0.3949 0.1402 0.5386 0.079 Uiso 1 1 calc R . .
C25 C 0.4663(3) 0.2551(4) 0.5632(4) 0.0467(18) Uani 1 1 d . . .
C26 C 0.4193(3) 0.2881(4) 0.5660(5) 0.056(2) Uani 1 1 d . . .
H26A H 0.4008 0.2751 0.6040 0.068 Uiso 1 1 calc R . .
C27 C 0.3989(4) 0.3409(5) 0.5127(5) 0.071(3) Uani 1 1 d . . .
H27A H 0.3659 0.3628 0.5135 0.086 Uiso 1 1 calc R . .
C28 C 0.4267(4) 0.3610(5) 0.4589(5) 0.074(3) Uani 1 1 d . . .
H28A H 0.4131 0.3976 0.4234 0.089 Uiso 1 1 calc R . .
C29 C 0.4730(4) 0.3292(5) 0.4563(5) 0.066(2) Uani 1 1 d . . .
H29A H 0.4912 0.3432 0.4183 0.079 Uiso 1 1 calc R . .
C30 C 0.4944(3) 0.2765(4) 0.5081(4) 0.055(2) Uani 1 1 d . . .
H30A H 0.5274 0.2552 0.5064 0.066 Uiso 1 1 calc R . .
C31 C 0.4846(3) 0.3369(4) 0.7864(4) 0.0435(17) Uani 1 1 d . . .
C32 C 0.4431(3) 0.2951(4) 0.7989(4) 0.0501(19) Uani 1 1 d . . .
H32A H 0.4414 0.2458 0.7844 0.060 Uiso 1 1 calc R . .
C33 C 0.4043(3) 0.3233(4) 0.8319(5) 0.057(2) Uani 1 1 d . . .
H33A H 0.3763 0.2936 0.8402 0.069 Uiso 1 1 calc R . .
C34 C 0.4065(3) 0.3956(4) 0.8530(4) 0.053(2) Uani 1 1 d . . .
H34A H 0.3804 0.4156 0.8766 0.064 Uiso 1 1 calc R . .
C35 C 0.4467(3) 0.4375(5) 0.8391(4) 0.055(2) Uani 1 1 d . . .
H35A H 0.4479 0.4872 0.8520 0.066 Uiso 1 1 calc R . .
C36 C 0.4856(3) 0.4087(4) 0.8066(4) 0.0456(17) Uani 1 1 d . . .
H36A H 0.5135 0.4386 0.7982 0.055 Uiso 1 1 calc R . .
C37 C 0.5639(3) 0.3542(4) 0.6927(4) 0.0436(17) Uani 1 1 d . . .
C38 C 0.5311(3) 0.4044(4) 0.6462(4) 0.0501(19) Uani 1 1 d . . .
H38A H 0.4955 0.4101 0.6505 0.060 Uiso 1 1 calc R . .
C39 C 0.5506(4) 0.4451(4) 0.5946(4) 0.057(2) Uani 1 1 d . . .
H39A H 0.5286 0.4790 0.5637 0.069 Uiso 1 1 calc R . .
C40 C 0.6022(4) 0.4367(5) 0.5879(5) 0.061(2) Uani 1 1 d . . .
H40A H 0.6156 0.4648 0.5524 0.073 Uiso 1 1 calc R . .
C41 C 0.6348(4) 0.3868(4) 0.6334(5) 0.060(2) Uani 1 1 d . . .
H41A H 0.6701 0.3806 0.6281 0.072 Uiso 1 1 calc R . .
C42 C 0.6156(3) 0.3463(4) 0.6863(4) 0.055(2) Uani 1 1 d . . .
H42A H 0.6380 0.3132 0.7180 0.066 Uiso 1 1 calc R . .
C43 C 0.5874(3) 0.2758(4) 0.8357(4) 0.0440(17) Uani 1 1 d . . .
C44 C 0.5902(3) 0.2078(4) 0.8677(4) 0.0475(18) Uani 1 1 d . . .
H44A H 0.5683 0.1699 0.8435 0.057 Uiso 1 1 calc R . .
C45 C 0.6254(3) 0.1956(5) 0.9356(4) 0.062(2) Uani 1 1 d . . .
H45A H 0.6278 0.1491 0.9580 0.074 Uiso 1 1 calc R . .
C46 C 0.6569(3) 0.2504(5) 0.9706(4) 0.058(2) Uani 1 1 d . . .
H46A H 0.6807 0.2416 1.0173 0.070 Uiso 1 1 calc R . .
C47 C 0.6544(3) 0.3172(5) 0.9390(4) 0.061(2) Uani 1 1 d . . .
H47A H 0.6767 0.3546 0.9633 0.073 Uiso 1 1 calc R . .
C48 C 0.6195(3) 0.3307(4) 0.8718(4) 0.0510(19) Uani 1 1 d . . .
H48A H 0.6174 0.3775 0.8501 0.061 Uiso 1 1 calc R . .
P3 P 0.05744(9) 0.42048(14) 0.34925(13) 0.0638(7) Uani 1 1 d . A .
P4 P 0.08682(9) 0.56767(16) 0.31231(13) 0.0691(7) Uani 1 1 d . B .
N3 N 0.0534(3) 0.4957(5) 0.3092(4) 0.070(2) Uani 1 1 d . . .
C49 C -0.0081(3) 0.3887(4) 0.3486(5) 0.059(2) Uani 1 1 d . . .
C50 C -0.0480(3) 0.4059(4) 0.2854(5) 0.058(2) Uani 1 1 d . . .
H50A H -0.0404 0.4345 0.2455 0.070 Uiso 1 1 calc R . .
C51 C -0.0981(4) 0.3805(5) 0.2823(6) 0.073(3) Uani 1 1 d . . .
H51A H -0.1252 0.3915 0.2397 0.088 Uiso 1 1 calc R . .
C52 C -0.1095(5) 0.3398(6) 0.3396(7) 0.096(4) Uani 1 1 d . . .
H52A H -0.1443 0.3228 0.3366 0.115 Uiso 1 1 calc R . .
C53 C -0.0704(5) 0.3232(7) 0.4020(8) 0.116(5) Uani 1 1 d . . .
H53A H -0.0781 0.2941 0.4415 0.140 Uiso 1 1 calc R . .
C54 C -0.0206(5) 0.3493(5) 0.4060(7) 0.092(4) Uani 1 1 d . . .
H54A H 0.0059 0.3398 0.4498 0.110 Uiso 1 1 calc R . .
C55 C 0.0891(5) 0.3544(8) 0.3010(6) 0.106(5) Uani 1 1 d . . .
C56 C 0.1107(7) 0.3909(10) 0.2306(10) 0.060(4) Uiso 0.50 1 d P A 1
H56A H 0.1057 0.4405 0.2183 0.072 Uiso 0.50 1 calc PR A 1
C57 C 0.1356(9) 0.3465(13) 0.1914(13) 0.084(6) Uiso 0.50 1 d P A 1
H57A H 0.1459 0.3591 0.1458 0.101 Uiso 0.50 1 calc PR A 1
C58 C 0.1455(9) 0.2729(17) 0.2298(14) 0.073(7) Uiso 0.50 1 d P A 1
H58A H 0.1639 0.2386 0.2063 0.088 Uiso 0.50 1 calc PR A 1
C59 C 0.1329(11) 0.2548(17) 0.2840(17) 0.105(8) Uiso 0.50 1 d P A 1
H59A H 0.1427 0.2080 0.3032 0.126 Uiso 0.50 1 calc PR A 1
C60 C 0.1050(9) 0.2972(12) 0.3215(12) 0.073(5) Uiso 0.50 1 d P A 1
H60A H 0.0978 0.2795 0.3675 0.088 Uiso 0.50 1 calc PR A 1
C56' C 0.1225(8) 0.3534(11) 0.2720(11) 0.067(5) Uiso 0.50 1 d P A 2
H56B H 0.1414 0.3976 0.2790 0.081 Uiso 0.50 1 calc PR A 2
C57' C 0.1454(13) 0.304(2) 0.227(2) 0.113(12) Uiso 0.50 1 d P A 2
H57B H 0.1646 0.3165 0.1893 0.135 Uiso 0.50 1 calc PR A 2
C58' C 0.1326(9) 0.2288(14) 0.2513(14) 0.079(6) Uiso 0.50 1 d P A 2
H58B H 0.1549 0.1905 0.2425 0.095 Uiso 0.50 1 calc PR A 2
C59' C 0.0932(11) 0.2123(16) 0.2837(15) 0.113(8) Uiso 0.50 1 d P A 2
H59B H 0.0827 0.1637 0.2877 0.136 Uiso 0.50 1 calc PR A 2
C60' C 0.0661(9) 0.2713(11) 0.3133(11) 0.078(5) Uiso 0.50 1 d P A 2
H60B H 0.0375 0.2634 0.3376 0.093 Uiso 0.50 1 calc PR A 2
C61 C 0.0916(3) 0.4244(5) 0.4465(5) 0.065(2) Uani 1 1 d . . .
C62 C 0.0702(3) 0.4660(5) 0.4946(5) 0.061(2) Uani 1 1 d . A .
H62A H 0.0371 0.4888 0.4773 0.073 Uiso 1 1 calc R . .
C63 C 0.0972(4) 0.4747(5) 0.5694(5) 0.069(2) Uani 1 1 d . . .
H63A H 0.0828 0.5047 0.6024 0.082 Uiso 1 1 calc R A .
C64 C 0.1442(4) 0.4406(6) 0.5958(5) 0.074(3) Uani 1 1 d . A .
H64A H 0.1618 0.4454 0.6471 0.089 Uiso 1 1 calc R . .
C65 C 0.1653(4) 0.3997(7) 0.5472(6) 0.096(4) Uani 1 1 d . . .
H65A H 0.1984 0.3771 0.5652 0.115 Uiso 1 1 calc R A .
C66 C 0.1399(4) 0.3896(6) 0.4714(5) 0.085(3) Uani 1 1 d . A .
H66A H 0.1549 0.3603 0.4384 0.102 Uiso 1 1 calc R . .
C67 C 0.0522(3) 0.6402(5) 0.3421(5) 0.066(2) Uani 1 1 d . . .
C68 C 0.0746(5) 0.7100(7) 0.3496(6) 0.091(3) Uani 1 1 d . . .
H68A H 0.1086 0.7176 0.3395 0.109 Uiso 1 1 calc R . .
C69 C 0.0472(6) 0.7669(8) 0.3715(7) 0.101(4) Uani 1 1 d . . .
H69A H 0.0624 0.8137 0.3760 0.122 Uiso 1 1 calc R . .
C70 C -0.0020(5) 0.7567(8) 0.3870(8) 0.114(4) Uani 1 1 d . . .
H70A H -0.0208 0.7962 0.4018 0.136 Uiso 1 1 calc R . .
C71 C -0.0238(5) 0.6883(7) 0.3806(9) 0.115(5) Uani 1 1 d . . .
H71A H -0.0574 0.6808 0.3922 0.137 Uiso 1 1 calc R . .
C72 C 0.0024(4) 0.6316(7) 0.3579(7) 0.100(4) Uani 1 1 d . . .
H72A H -0.0135 0.5854 0.3528 0.120 Uiso 1 1 calc R . .
C73 C 0.1506(4) 0.5648(5) 0.3764(5) 0.067(2) Uani 1 1 d . . .
C74 C 0.1570(4) 0.5879(6) 0.4517(5) 0.081(3) Uani 1 1 d . . .
H74A H 0.1283 0.6085 0.4691 0.097 Uiso 1 1 calc R . .
C75 C 0.2054(4) 0.5806(7) 0.5002(5) 0.085(3) Uani 1 1 d . . .
H75A H 0.2098 0.5971 0.5508 0.102 Uiso 1 1 calc R . .
C76 C 0.2464(4) 0.5508(6) 0.4771(6) 0.085(3) Uani 1 1 d . . .
H76A H 0.2792 0.5456 0.5118 0.102 Uiso 1 1 calc R . .
C77 C 0.2413(4) 0.5278(5) 0.4045(6) 0.074(3) Uani 1 1 d . . .
H77A H 0.2709 0.5077 0.3888 0.089 Uiso 1 1 calc R . .
C78 C 0.1932(3) 0.5333(5) 0.3524(5) 0.066(2) Uani 1 1 d . . .
H78A H 0.1896 0.5162 0.3021 0.079 Uiso 1 1 calc R . .
C79 C 0.0969(4) 0.5885(8) 0.2187(5) 0.097(4) Uani 1 1 d . . .
C80 C 0.0551(10) 0.5798(13) 0.1608(13) 0.093(6) Uiso 0.50 1 d P B 1
H80A H 0.0229 0.5617 0.1704 0.111 Uiso 0.50 1 calc PR B 1
C81 C 0.0588(10) 0.5973(14) 0.0866(15) 0.104(7) Uiso 0.50 1 d P B 1
H81A H 0.0340 0.5789 0.0446 0.125 Uiso 0.50 1 calc PR B 1
C82 C 0.1008(9) 0.6435(13) 0.0759(13) 0.082(6) Uiso 0.50 1 d P B 1
H82A H 0.1004 0.6678 0.0295 0.098 Uiso 0.50 1 calc PR B 1
C80' C 0.0794(11) 0.5213(15) 0.1630(15) 0.109(8) Uiso 0.50 1 d P B 2
H80B H 0.0644 0.4787 0.1786 0.131 Uiso 0.50 1 calc PR B 2
C81' C 0.0879(11) 0.5302(15) 0.0908(17) 0.115(8) Uiso 0.50 1 d P B 2
H81B H 0.0762 0.4947 0.0531 0.137 Uiso 0.50 1 calc PR B 2
C82' C 0.1150(9) 0.5943(13) 0.0731(13) 0.085(6) Uiso 0.50 1 d P B 2
H82B H 0.1179 0.6023 0.0223 0.102 Uiso 0.50 1 calc PR B 2
C83 C 0.1393(4) 0.6498(7) 0.1337(6) 0.089(3) Uani 1 1 d . . .
H83A H 0.1727 0.6655 0.1264 0.107 Uiso 0.50 1 calc PR B 1
H83B H 0.1594 0.6902 0.1226 0.107 Uiso 0.50 1 d PR B 2
C84 C 0.1332(4) 0.6344(5) 0.2049(5) 0.066(2) Uani 1 1 d . B .
H84A H 0.1557 0.6572 0.2465 0.080 Uiso 1 1 calc R . .
N4 N 0.4342(5) 0.5268(5) 0.6148(6) 0.099(3) Uani 1 1 d . . .
C85 C 0.4001(5) 0.5049(7) 0.6362(6) 0.087(3) Uani 1 1 d . . .
C86 C 0.3559(5) 0.4758(9) 0.6615(7) 0.128(5) Uani 1 1 d . . .
H86A H 0.3448 0.5096 0.6968 0.191 Uiso 1 1 calc R . .
H86B H 0.3657 0.4297 0.6871 0.191 Uiso 1 1 calc R . .
H86C H 0.3267 0.4682 0.6181 0.191 Uiso 1 1 calc R . .
N5 N 0.2600(8) 0.5633(12) 0.2121(12) 0.203(7) Uiso 1 1 d . . .
C87 C 0.2388(9) 0.5237(12) 0.1660(13) 0.167(7) Uiso 1 1 d . . .
C88 C 0.2124(10) 0.4702(13) 0.0971(14) 0.211(10) Uiso 1 1 d . . .
H88A H 0.1750 0.4821 0.0801 0.316 Uiso 1 1 calc R . .
H88B H 0.2159 0.4202 0.1147 0.316 Uiso 1 1 calc R . .
H88C H 0.2303 0.4763 0.0550 0.316 Uiso 1 1 calc R . .
O4 O -0.0471(9) 0.4633(12) 0.1002(13) 0.283(10) Uiso 1 1 d . . .
H4 H -0.0472 0.5348 0.1016 0.425 Uiso 1 1 d . . .
H4' H -0.0169 0.4446 0.0834 0.425 Uiso 1 1 d . . .

loop_
_atom_site_aniso_label
_atom_site_aniso_U_11
_atom_site_aniso_U_22
_atom_site_aniso_U_33
_atom_site_aniso_U_23
_atom_site_aniso_U_13
_atom_site_aniso_U_12
Fe 0.0482(7) 0.0938(10) 0.0491(7) 0.0024(6) -0.0035(5) -0.0129(6)
Cl1 0.0706(15) 0.1071(19) 0.0506(12) 0.0029(12) 0.0191(11) 0.0038(13)
Cl2 0.0869(17) 0.115(2) 0.0528(13) -0.0048(12) 0.0275(12) -0.0398(15)
Cl3 0.152(4) 0.129(3) 0.149(4) 0.049(3) 0.011(3) -0.006(3)
Cl4 0.123(3) 0.162(4) 0.168(4) -0.051(3) 0.000(3) 0.046(3)
S1 0.0547(13) 0.1029(18) 0.0429(11) 0.0029(11) 0.0064(9) -0.0168(12)
S2 0.0621(14) 0.0930(17) 0.0478(12) -0.0121(11) 0.0114(10) -0.0263(12)
S3 0.0774(18) 0.108(2) 0.0706(16) 0.0197(15) -0.0063(13) -0.0152(15)
S4 0.0743(18) 0.111(2) 0.0807(17) -0.0007(16) 0.0065(14) 0.0141(16)
O1 0.047(4) 0.154(8) 0.160(8) 0.035(6) 0.008(5) -0.021(5)
O2 0.071(6) 0.096(7) 0.048(5) 0.009(5) 0.005(4) -0.013(5)
O3 0.065(6) 0.115(8) 0.064(6) -0.002(5) 0.019(5) -0.023(6)
O2' 0.048(10) 0.077(12) 0.068(11) 0.027(9) -0.021(8) -0.005(9)
O3' 0.078(16) 0.104(18) 0.16(2) 0.045(17) 0.016(16) -0.017(13)
N1 0.060(5) 0.076(5) 0.060(4) 0.006(4) 0.003(4) -0.011(4)
C1 0.036(4) 0.087(6) 0.039(4) -0.001(4) 0.003(3) -0.009(4)
C2 0.039(4) 0.097(7) 0.042(4) 0.007(5) 0.007(3) -0.003(4)
C3 0.044(5) 0.101(7) 0.051(5) -0.004(5) 0.005(4) 0.008(5)
C4 0.043(5) 0.081(6) 0.059(5) 0.005(5) 0.002(4) -0.013(4)
C5 0.043(5) 0.100(7) 0.048(5) 0.000(5) 0.008(4) -0.020(5)
C6 0.038(4) 0.099(7) 0.045(4) -0.003(4) 0.005(3) -0.022(4)
C7 0.063(6) 0.076(7) 0.109(9) 0.007(6) -0.029(6) -0.003(5)
C8 0.092(9) 0.135(12) 0.106(9) 0.017(9) -0.034(7) -0.020(8)
C11 0.063(7) 0.104(10) 0.159(13) -0.025(9) -0.026(7) 0.009(7)
C12 0.053(6) 0.091(8) 0.112(9) -0.002(7) -0.027(6) 0.005(5)
P1 0.0541(12) 0.0331(9) 0.0356(10) -0.0011(7) 0.0026(8) -0.0004(8)
P2 0.0512(11) 0.0350(10) 0.0350(9) -0.0003(7) 0.0022(8) 0.0025(8)
N2 0.070(4) 0.043(3) 0.037(3) 0.002(3) -0.001(3) 0.002(3)
C13 0.049(4) 0.034(4) 0.039(4) 0.003(3) 0.002(3) 0.003(3)
C14 0.050(4) 0.041(4) 0.039(4) 0.001(3) 0.005(3) 0.000(3)
C15 0.053(5) 0.056(5) 0.041(4) -0.005(3) 0.009(4) -0.008(4)
C16 0.050(5) 0.059(5) 0.050(4) 0.001(4) 0.017(4) 0.002(4)
C17 0.040(4) 0.065(5) 0.067(5) -0.001(4) 0.007(4) -0.007(4)
C18 0.057(5) 0.045(4) 0.042(4) -0.001(3) 0.003(4) -0.005(4)
C19 0.056(5) 0.038(4) 0.062(5) -0.009(4) 0.018(4) 0.001(4)
C20 0.084(7) 0.044(5) 0.099(7) 0.010(5) 0.045(6) 0.008(5)
C21 0.099(9) 0.055(6) 0.162(12) 0.032(7) 0.082(9) 0.024(6)
C22 0.096(10) 0.038(6) 0.26(2) 0.000(9) 0.101(13) -0.010(6)
C23 0.058(6) 0.053(6) 0.196(14) -0.047(8) 0.045(8) -0.016(5)
C24 0.054(5) 0.053(5) 0.092(7) -0.033(5) 0.018(5) -0.003(4)
C25 0.054(5) 0.032(4) 0.047(4) -0.003(3) -0.004(3) -0.002(3)
C26 0.067(5) 0.048(4) 0.050(4) -0.002(4) 0.003(4) 0.003(4)
C27 0.077(6) 0.054(5) 0.071(6) -0.001(5) -0.011(5) 0.021(5)
C28 0.101(8) 0.060(6) 0.053(5) 0.008(4) -0.003(5) 0.012(6)
C29 0.093(7) 0.049(5) 0.051(5) 0.005(4) 0.006(5) -0.001(5)
C30 0.069(5) 0.051(4) 0.044(4) 0.001(4) 0.010(4) -0.009(4)
C31 0.046(4) 0.050(4) 0.029(3) 0.001(3) -0.004(3) 0.004(3)
C32 0.051(5) 0.039(4) 0.058(5) -0.004(3) 0.006(4) 0.001(4)
C33 0.052(5) 0.051(5) 0.067(5) -0.005(4) 0.009(4) -0.008(4)
C34 0.044(4) 0.064(5) 0.049(4) -0.004(4) 0.004(4) 0.005(4)
C35 0.055(5) 0.056(5) 0.052(5) -0.015(4) 0.007(4) 0.010(4)
C36 0.048(4) 0.043(4) 0.043(4) 0.000(3) 0.004(3) -0.001(3)
C37 0.053(5) 0.042(4) 0.033(4) -0.006(3) 0.004(3) 0.000(3)
C38 0.055(5) 0.045(4) 0.047(4) -0.006(4) 0.006(4) -0.002(4)
C39 0.073(6) 0.053(5) 0.042(4) 0.005(4) 0.002(4) -0.005(4)
C40 0.075(6) 0.061(5) 0.051(5) 0.002(4) 0.022(4) -0.008(5)
C41 0.060(5) 0.055(5) 0.071(5) 0.007(4) 0.026(4) 0.001(4)
C42 0.059(5) 0.054(5) 0.053(5) 0.004(4) 0.012(4) 0.010(4)
C43 0.048(4) 0.049(4) 0.035(4) -0.003(3) 0.006(3) 0.004(3)
C44 0.044(4) 0.044(4) 0.053(4) 0.007(3) 0.006(3) -0.003(3)
C45 0.057(5) 0.082(6) 0.042(4) 0.014(4) 0.002(4) 0.004(5)
C46 0.056(5) 0.075(6) 0.038(4) 0.007(4) -0.002(4) 0.014(4)
C47 0.046(5) 0.082(6) 0.048(5) -0.024(5) -0.005(4) 0.003(4)
C48 0.053(5) 0.047(4) 0.050(4) -0.011(4) 0.004(4) 0.012(4)
P3 0.0460(13) 0.0819(17) 0.0564(13) -0.0174(12) -0.0053(10) 0.0120(11)
P4 0.0469(13) 0.110(2) 0.0483(12) 0.0054(12) 0.0047(10) -0.0169(13)
N3 0.043(4) 0.095(6) 0.066(5) 0.002(4) 0.000(3) -0.013(4)
C49 0.053(5) 0.051(5) 0.066(5) -0.012(4) -0.006(4) -0.001(4)
C50 0.055(5) 0.049(4) 0.061(5) -0.010(4) -0.011(4) 0.001(4)
C51 0.059(6) 0.074(6) 0.078(6) -0.014(5) -0.006(5) -0.017(5)
C52 0.085(8) 0.090(8) 0.097(8) 0.003(7) -0.020(6) -0.044(6)
C53 0.111(10) 0.102(9) 0.117(10) 0.031(8) -0.018(8) -0.059(8)
C54 0.099(8) 0.059(6) 0.096(8) 0.015(6) -0.026(6) -0.023(6)
C55 0.084(8) 0.155(12) 0.064(6) -0.054(7) -0.018(6) 0.064(8)
C61 0.041(5) 0.085(6) 0.061(5) -0.014(5) -0.003(4) 0.000(4)
C62 0.053(5) 0.078(6) 0.053(5) -0.009(4) 0.012(4) -0.008(4)
C63 0.066(6) 0.082(7) 0.062(5) -0.008(5) 0.024(5) -0.012(5)
C64 0.057(6) 0.112(8) 0.050(5) -0.010(5) 0.003(4) -0.009(5)
C65 0.064(6) 0.144(11) 0.066(6) -0.010(7) -0.017(5) 0.022(7)
C66 0.061(6) 0.122(9) 0.064(6) -0.022(6) -0.005(5) 0.026(6)
C67 0.052(5) 0.081(6) 0.063(5) 0.024(5) 0.007(4) 0.001(5)
C68 0.081(8) 0.119(10) 0.072(7) -0.003(6) 0.014(6) -0.011(7)
C69 0.112(11) 0.107(10) 0.082(8) 0.023(7) 0.016(7) -0.002(8)
C70 0.096(10) 0.112(11) 0.137(11) 0.052(9) 0.034(8) 0.036(8)
C71 0.077(8) 0.081(8) 0.190(14) 0.057(9) 0.038(8) 0.029(7)
C72 0.060(7) 0.108(9) 0.128(10) 0.059(8) 0.013(6) 0.007(6)
C73 0.056(5) 0.094(7) 0.049(5) 0.000(5) 0.007(4) -0.025(5)
C74 0.063(6) 0.121(9) 0.056(5) -0.003(5) 0.008(5) -0.025(6)
C75 0.075(7) 0.121(9) 0.050(5) 0.010(5) -0.007(5) -0.026(7)
C76 0.061(7) 0.107(8) 0.074(7) 0.014(6) -0.013(5) -0.020(6)
C77 0.046(5) 0.083(7) 0.087(7) 0.014(5) -0.001(5) -0.012(5)
C78 0.049(5) 0.085(6) 0.063(5) 0.001(5) 0.012(4) -0.015(5)
C79 0.053(6) 0.185(12) 0.045(5) 0.011(6) -0.007(4) -0.035(7)
C83 0.078(7) 0.125(9) 0.067(6) 0.013(6) 0.023(5) 0.002(7)
C84 0.067(6) 0.077(6) 0.055(5) 0.007(4) 0.011(4) -0.002(5)
N4 0.115(8) 0.074(6) 0.119(8) 0.030(5) 0.045(7) 0.043(6)
C85 0.086(8) 0.112(9) 0.067(6) 0.024(6) 0.024(6) 0.047(7)
C86 0.087(9) 0.219(18) 0.079(8) 0.018(9) 0.020(7) 0.023(10)

loop_
_atom_type_symbol
_atom_type_description
_atom_type_scat_dispersion_real
_atom_type_scat_dispersion_imag
_atom_type_scat_source
C C 0.0033 0.0016 'International Tables Vol C Tables 4.2.6.8 and 6.1.1.4'
H H 0.0000 0.0000 'International Tables Vol C Tables 4.2.6.8 and 6.1.1.4'
N N 0.0061 0.0033 'International Tables Vol C Tables 4.2.6.8 and 6.1.1.4'
O O 0.0106 0.0060 'International Tables Vol C Tables 4.2.6.8 and 6.1.1.4'
P P 0.1023 0.0942 'International Tables Vol C Tables 4.2.6.8 and 6.1.1.4'
S S 0.1246 0.1234 'International Tables Vol C Tables 4.2.6.8 and 6.1.1.4'
Cl Cl 0.1484 0.1585 'International Tables Vol C Tables 4.2.6.8 and 6.1.1.4'
Fe Fe 0.3463 0.8444 'International Tables Vol C Tables 4.2.6.8 and 6.1.1.4'

loop_
_geom_angle_atom_site_label_1
_geom_angle_atom_site_label_2
_geom_angle_atom_site_label_3
_geom_angle
_geom_angle_site_symmetry_1
_geom_angle_site_symmetry_3
_geom_angle_publ_flag
N1 Fe S1 95.7(3) . . ?
N1 Fe S3 103.6(3) . . ?
S1 Fe S3 88.24(11) . . ?
N1 Fe S2 108.7(3) . . ?
S1 Fe S2 88.45(10) . . ?
S3 Fe S2 147.70(11) . . ?
N1 Fe S4 105.3(3) . . ?
S1 Fe S4 159.00(11) . . ?
S3 Fe S4 86.38(13) . . ?
S2 Fe S4 85.34(11) . . ?
O2 S1 O3 111.8(5) . . ?
O2 S1 C1 106.5(5) . . ?
O3 S1 C1 109.1(5) . . ?
O2 S1 Fe 112.9(4) . . ?
O3 S1 Fe 109.8(4) . . ?
C1 S1 Fe 106.4(3) . . ?
C6 S2 Fe 105.8(3) . . ?
O2' S3 O3' 109.7(13) . . ?
O2' S3 C7 106.7(9) . . ?
O3' S3 C7 117.0(11) . . ?
O2' S3 Fe 109.2(7) . . ?
O3' S3 Fe 107.9(9) . . ?
C7 S3 Fe 106.2(4) . . ?
C12 S4 Fe 106.4(5) . . ?
O1 N1 Fe 166.0(8) . . ?
C2 C1 C6 118.9(8) . . ?
C2 C1 S1 123.2(6) . . ?
C6 C1 S1 117.8(7) . . ?
C3 C2 C1 122.7(8) . . ?
C3 C2 Cl1 116.3(7) . . ?
C1 C2 Cl1 120.9(7) . . ?
C2 C3 C4 118.7(9) . . ?
C5 C4 C3 119.2(9) . . ?
C4 C5 C6 122.6(8) . . ?
C4 C5 Cl2 117.7(7) . . ?
C6 C5 Cl2 119.6(7) . . ?
C1 C6 C5 117.8(9) . . ?
C1 C6 S2 120.7(7) . . ?
C5 C6 S2 121.5(6) . . ?
C12 C7 C8 115.8(12) . . ?
C12 C7 S3 118.9(9) . . ?
C8 C7 S3 125.3(12) . . ?
C9 C8 C7 119.6(14) . . ?
C9 C8 Cl3 121.8(12) . . ?
C7 C8 Cl3 118.5(13) . . ?
C10 C9 C8 125.9(18) . . ?
C9 C10 C11 117.1(18) . . ?
C12 C11 C10 121.5(16) . . ?
C12 C11 Cl4 121.4(12) . . ?
C10 C11 Cl4 117.1(12) . . ?
C11 C12 C7 120.0(12) . . ?
C11 C12 S4 122.0(12) . . ?
C7 C12 S4 118.0(9) . . ?
N2 P1 C13 109.4(3) . . ?
N2 P1 C25 116.3(3) . . ?
C13 P1 C25 108.0(3) . . ?
N2 P1 C19 107.6(4) . . ?
C13 P1 C19 107.6(3) . . ?
C25 P1 C19 107.7(4) . . ?
N2 P2 C31 111.4(4) . . ?
N2 P2 C43 107.2(3) . . ?
C31 P2 C43 105.4(3) . . ?
N2 P2 C37 114.3(3) . . ?
C31 P2 C37 109.9(3) . . ?
C43 P2 C37 108.2(3) . . ?
P2 N2 P1 137.4(4) . . ?
C14 C13 C18 119.0(7) . . ?
C14 C13 P1 121.1(6) . . ?
C18 C13 P1 119.9(5) . . ?
C15 C14 C13 121.0(7) . . ?
C14 C15 C16 119.4(7) . . ?
C17 C16 C15 120.4(8) . . ?
C16 C17 C18 120.0(8) . . ?
C17 C18 C13 120.2(7) . . ?
C24 C19 C20 119.8(8) . . ?
C24 C19 P1 122.3(7) . . ?
C20 C19 P1 117.9(7) . . ?
C19 C20 C21 119.2(11) . . ?
C20 C21 C22 120.9(12) . . ?
C23 C22 C21 118.7(11) . . ?
C22 C23 C24 121.4(13) . . ?
C19 C24 C23 120.0(11) . . ?
C26 C25 C30 119.7(7) . . ?
C26 C25 P1 119.7(6) . . ?
C30 C25 P1 120.5(6) . . ?
C25 C26 C27 119.8(9) . . ?
C28 C27 C26 119.8(9) . . ?
C29 C28 C27 120.6(8) . . ?
C28 C29 C30 121.3(9) . . ?
C29 C30 C25 118.8(8) . . ?
C36 C31 C32 118.0(7) . . ?
C36 C31 P2 123.2(6) . . ?
C32 C31 P2 118.5(6) . . ?
C33 C32 C31 121.6(7) . . ?
C32 C33 C34 119.6(8) . . ?
C35 C34 C33 119.0(8) . . ?
C34 C35 C36 121.0(8) . . ?
C31 C36 C35 120.8(7) . . ?
C42 C37 C38 119.7(7) . . ?
C42 C37 P2 119.3(6) . . ?
C38 C37 P2 120.6(6) . . ?
C39 C38 C37 120.2(8) . . ?
C38 C39 C40 120.0(8) . . ?
C39 C40 C41 120.1(8) . . ?
C42 C41 C40 120.2(8) . . ?
C37 C42 C41 119.8(8) . . ?
C44 C43 C48 119.8(7) . . ?
C44 C43 P2 118.7(6) . . ?
C48 C43 P2 121.2(6) . . ?
C43 C44 C45 119.1(7) . . ?
C46 C45 C44 120.4(8) . . ?
C47 C46 C45 120.6(7) . . ?
C46 C47 C48 120.0(8) . . ?
C47 C48 C43 120.1(8) . . ?
N3 P3 C61 112.9(4) . . ?
N3 P3 C49 108.5(4) . . ?
C61 P3 C49 106.9(4) . . ?
N3 P3 C55 112.0(6) . . ?
C61 P3 C55 108.7(4) . . ?
C49 P3 C55 107.6(6) . . ?
N3 P4 C67 110.0(4) . . ?
N3 P4 C79 109.4(5) . . ?
C67 P4 C79 107.8(6) . . ?
N3 P4 C73 114.7(4) . . ?
C67 P4 C73 106.4(5) . . ?
C79 P4 C73 108.2(4) . . ?
P3 N3 P4 138.6(5) . . ?
C54 C49 C50 119.2(9) . . ?
C54 C49 P3 123.1(7) . . ?
C50 C49 P3 117.7(7) . . ?
C51 C50 C49 118.9(9) . . ?
C52 C51 C50 121.0(9) . . ?
C51 C52 C53 120.2(11) . . ?
C54 C53 C52 119.2(11) . . ?
C49 C54 C53 121.5(10) . . ?
C56' C55 C60 82.9(16) . . ?
C56' C55 C56 37.6(12) . . ?
C60 C55 C56 117.7(15) . . ?
C56' C55 C60' 112.6(16) . . ?
C60 C55 C60' 40.6(13) . . ?
C56 C55 C60' 132.0(11) . . ?
C56' C55 P3 136.6(17) . . ?
C60 C55 P3 129.0(15) . . ?
C56 C55 P3 111.2(11) . . ?
C60' C55 P3 110.2(11) . . ?
C57 C56 C55 116.0(17) . . ?
C56 C57 C58 111(2) . . ?
C59 C58 C57 127(3) . . ?
C58 C59 C60 123(3) . . ?
C55 C60 C59 124(2) . . ?
C55 C56' C57' 138(2) . . ?
C56' C57' C58' 106(3) . . ?
C59' C58' C57' 125(3) . . ?
C58' C59' C60' 118(3) . . ?
C59' C60' C55 115.1(19) . . ?
C62 C61 C66 120.9(8) . . ?
C62 C61 P3 117.6(7) . . ?
C66 C61 P3 121.4(7) . . ?
C61 C62 C63 119.6(9) . . ?
C64 C63 C62 120.9(9) . . ?
C65 C64 C63 118.9(9) . . ?
C64 C65 C66 122.3(10) . . ?
C61 C66 C65 117.3(9) . . ?
C72 C67 C68 117.8(11) . . ?
C72 C67 P4 122.1(9) . . ?
C68 C67 P4 120.1(8) . . ?
C69 C68 C67 120.2(11) . . ?
C68 C69 C70 120.6(13) . . ?
C69 C70 C71 119.3(13) . . ?
C72 C71 C70 120.6(12) . . ?
C71 C72 C67 121.3(12) . . ?
C78 C73 C74 119.3(9) . . ?
C78 C73 P4 119.3(7) . . ?
C74 C73 P4 121.2(8) . . ?
C75 C74 C73 119.6(11) . . ?
C76 C75 C74 121.2(10) . . ?
C75 C76 C77 120.5(9) . . ?
C76 C77 C78 121.1(10) . . ?
C73 C78 C77 118.2(9) . . ?
C84 C79 C80 114.7(13) . . ?
C84 C79 C80' 119.7(13) . . ?
C80 C79 C80' 49.2(13) . . ?
C84 C79 P4 124.0(8) . . ?
C80 C79 P4 116.7(12) . . ?
C80' C79 P4 110.1(12) . . ?
C79 C80 C81 121(2) . . ?
C80 C81 C82 118(2) . . ?
C83 C82 C81 115(2) . . ?
C81' C80' C79 115(2) . . ?
C80' C81' C82' 119(3) . . ?
C81' C82' C83 122(2) . . ?
C82 C83 C84 121.6(14) . . ?
C82 C83 C82' 39.8(11) . . ?
C84 C83 C82' 114.9(13) . . ?
C79 C84 C83 122.7(10) . . ?
N4 C85 C86 178.3(15) . . ?
N5 C87 C88 175(2) . . ?

loop_
_geom_bond_atom_site_label_1
_geom_bond_atom_site_label_2
_geom_bond_distance
_geom_bond_site_symmetry_2
_geom_bond_publ_flag
Fe N1 1.684(8) . ?
Fe S1 2.230(3) . ?
Fe S3 2.230(3) . ?
Fe S2 2.266(3) . ?
Fe S4 2.276(3) . ?
Cl1 C2 1.755(8) . ?
Cl2 C5 1.744(9) . ?
Cl3 C8 1.665(16) . ?
Cl4 C11 1.685(18) . ?
S1 O2 1.462(9) . ?
S1 O3 1.480(10) . ?
S1 C1 1.793(9) . ?
S2 C6 1.747(10) . ?
S3 O2' 1.475(16) . ?
S3 O3' 1.54(3) . ?
S3 C7 1.754(13) . ?
S4 C12 1.735(12) . ?
O1 N1 1.149(10) . ?
C1 C2 1.383(13) . ?
C1 C6 1.405(11) . ?
C2 C3 1.383(13) . ?
C3 C4 1.401(12) . ?
C4 C5 1.368(13) . ?
C5 C6 1.409(13) . ?
C7 C12 1.421(18) . ?
C7 C8 1.452(17) . ?
C8 C9 1.39(2) . ?
C9 C10 1.272(19) . ?
C10 C11 1.45(2) . ?
C11 C12 1.399(17) . ?
P1 N2 1.586(6) . ?
P1 C13 1.796(7) . ?
P1 C25 1.803(7) . ?
P1 C19 1.805(8) . ?
P2 N2 1.580(6) . ?
P2 C31 1.801(8) . ?
P2 C43 1.801(7) . ?
P2 C37 1.802(8) . ?
C13 C14 1.389(10) . ?
C13 C18 1.392(10) . ?
C14 C15 1.358(11) . ?
C15 C16 1.396(11) . ?
C16 C17 1.371(11) . ?
C17 C18 1.375(11) . ?
C19 C24 1.377(12) . ?
C19 C20 1.382(12) . ?
C20 C21 1.392(15) . ?
C21 C22 1.41(2) . ?
C22 C23 1.34(2) . ?
C23 C24 1.401(14) . ?
C25 C26 1.377(11) . ?
C25 C30 1.413(11) . ?
C26 C27 1.398(12) . ?
C27 C28 1.381(14) . ?
C28 C29 1.350(14) . ?
C29 C30 1.387(11) . ?
C31 C36 1.381(10) . ?
C31 C32 1.384(11) . ?
C32 C33 1.378(11) . ?
C33 C34 1.394(11) . ?
C34 C35 1.367(12) . ?
C35 C36 1.381(11) . ?
C37 C42 1.381(11) . ?
C37 C38 1.415(10) . ?
C38 C39 1.377(11) . ?
C39 C40 1.380(12) . ?
C40 C41 1.399(12) . ?
C41 C42 1.390(11) . ?
C43 C44 1.385(10) . ?
C43 C48 1.389(11) . ?
C44 C45 1.387(11) . ?
C45 C46 1.373(12) . ?
C46 C47 1.361(12) . ?
C47 C48 1.378(11) . ?
P3 N3 1.566(8) . ?
P3 C61 1.798(8) . ?
P3 C49 1.801(9) . ?
P3 C55 1.802(10) . ?
P4 N3 1.588(8) . ?
P4 C67 1.766(10) . ?
P4 C79 1.809(10) . ?
P4 C73 1.813(9) . ?
C49 C54 1.364(14) . ?
C49 C50 1.409(11) . ?
C50 C51 1.373(12) . ?
C51 C52 1.365(15) . ?
C52 C53 1.384(16) . ?
C53 C54 1.370(16) . ?
C55 C56' 1.10(2) . ?
C55 C60 1.17(2) . ?
C55 C56 1.64(2) . ?
C55 C60' 1.69(3) . ?
C56 C57 1.34(3) . ?
C57 C58 1.53(4) . ?
C58 C59 1.15(3) . ?
C59 C60 1.35(3) . ?
C56' C57' 1.43(4) . ?
C57' C58' 1.53(4) . ?
C58' C59' 1.32(4) . ?
C59' C60' 1.46(3) . ?
C61 C62 1.366(12) . ?
C61 C66 1.398(12) . ?
C62 C63 1.397(12) . ?
C63 C64 1.369(13) . ?
C64 C65 1.361(15) . ?
C65 C66 1.403(13) . ?
C67 C72 1.391(13) . ?
C67 C68 1.413(15) . ?
C68 C69 1.378(17) . ?
C69 C70 1.379(17) . ?
C70 C71 1.385(18) . ?
C71 C72 1.363(17) . ?
C73 C78 1.401(13) . ?
C73 C74 1.404(13) . ?
C74 C75 1.380(13) . ?
C75 C76 1.343(16) . ?
C76 C77 1.362(15) . ?
C77 C78 1.402(12) . ?
C79 C84 1.332(13) . ?
C79 C80 1.35(2) . ?
C79 C80' 1.61(3) . ?
C80 C81 1.40(3) . ?
C81 C82 1.44(3) . ?
C82 C83 1.29(2) . ?
C80' C81' 1.38(4) . ?
C81' C82' 1.45(3) . ?
C82' C83 1.54(3) . ?
C83 C84 1.362(13) . ?
N4 C85 1.118(14) . ?
C85 C86 1.429(19) . ?
N5 C87 1.16(2) . ?
C87 C88 1.63(3) . ?
